data_7237666
loop_
_publ_author_name
'Pournara, Anastasia D.'
'Margariti, Antigoni'
'Tarlas, Georgios D.'
'Kourtelaris, Andreas'
'Petkov, Valeri'
'Kokkinos, Christos'
'Economou, Anastasios'
'Papaefstathiou, Giannis S.'
'Manos, Manolis J.'

_publ_section_title
;
 A Ca2+ MOF combining highly efficient sorption and capability for
 voltammetric determination of heavy metal ions in aqueous media
;
_journal_issue 25
_journal_name_full 'Journal of Materials Chemistry A'
_journal_page_first 15432
_journal_paper_doi 10.1039/C9TA03337H
_journal_volume 7
_journal_year 2019
_chemical_formula_moiety 'C24 H20 N4 Ni O16'
_chemical_formula_sum 'C24 H20 N4 Ni O16'
_chemical_formula_weight 679.13
_space_group_crystal_system monoclinic
_space_group_IT_number 15
_space_group_name_Hall '-C 2yc'
_space_group_name_H-M_alt 'C 1 2/c 1'
_atom_sites_solution_hydrogens geom
_audit_creation_method SHELXL-2016/4
_audit_update_record
;
2019-03-27 deposited with the CCDC.	2019-05-28 downloaded from the CCDC.
;
_cell_angle_alpha 90
_cell_angle_beta 98.983(4)
_cell_angle_gamma 90
_cell_formula_units_Z 4
_cell_length_a 21.7280(9)
_cell_length_b 10.3246(4)
_cell_length_c 13.1378(5)
_cell_measurement_reflns_used 3934
_cell_measurement_temperature 100(2)
_cell_measurement_theta_max 73.2580
_cell_measurement_theta_min 4.6810
_cell_volume 2911.1(2)
_computing_structure_refinement 'SHELXL-2016/4 (Sheldrick, 2016)'
_diffrn_ambient_temperature 100(2)
_diffrn_detector_area_resol_mean 10.4223
_diffrn_measured_fraction_theta_full 1.000
_diffrn_measured_fraction_theta_max 0.986
_diffrn_measurement_device_type 'SuperNova, Dual, Cu at zero, Atlas'
_diffrn_radiation_type CuK\a
_diffrn_radiation_wavelength 1.54184
_diffrn_reflns_av_R_equivalents 0.0323
_diffrn_reflns_av_unetI/netI 0.0312
_diffrn_reflns_Laue_measured_fraction_full 1.000
_diffrn_reflns_Laue_measured_fraction_max 0.986
_diffrn_reflns_limit_h_max 26
_diffrn_reflns_limit_h_min -26
_diffrn_reflns_limit_k_max 9
_diffrn_reflns_limit_k_min -12
_diffrn_reflns_limit_l_max 16
_diffrn_reflns_limit_l_min -15
_diffrn_reflns_number 8800
_diffrn_reflns_point_group_measured_fraction_full 1.000
_diffrn_reflns_point_group_measured_fraction_max 0.986
_diffrn_reflns_theta_full 67.684
_diffrn_reflns_theta_max 73.375
_diffrn_reflns_theta_min 4.120
_diffrn_source 'micro-focus sealed X-ray tube'
_exptl_absorpt_coefficient_mu 1.716
_exptl_absorpt_correction_T_max 1.00000
_exptl_absorpt_correction_T_min 0.78204
_exptl_absorpt_correction_type multi-scan
_exptl_absorpt_process_details
;
CrysAlisPro 1.171.38.46 (Rigaku Oxford Diffraction, 2015)
Empirical absorption correction using spherical harmonics,
 implemented in SCALE3 ABSPACK scaling algorithm.
;
_exptl_crystal_colour colourless
_exptl_crystal_density_diffrn 1.550
_exptl_crystal_description polyhedra
_exptl_crystal_F_000 1392
_exptl_crystal_size_max 0.08
_exptl_crystal_size_mid 0.03
_exptl_crystal_size_min 0.01
_refine_diff_density_max 0.949
_refine_diff_density_min -0.453
_refine_diff_density_rms 0.087
_refine_ls_extinction_method none
_refine_ls_goodness_of_fit_ref 1.064
_refine_ls_hydrogen_treatment constr
_refine_ls_matrix_type full
_refine_ls_number_parameters 205
_refine_ls_number_reflns 2891
_refine_ls_number_restraints 0
_refine_ls_restrained_S_all 1.064
_refine_ls_R_factor_all 0.0551
_refine_ls_R_factor_gt 0.0479
_refine_ls_shift/su_max 0.000
_refine_ls_shift/su_mean 0.000
_refine_ls_structure_factor_coef Fsqd
_refine_ls_weighting_details 'w=1/[\s^2^(Fo^2^)+(0.0955P)^2^+4.2718P] where P=(Fo^2^+2Fc^2^)/3'
_refine_ls_weighting_scheme calc
_refine_ls_wR_factor_gt 0.1426
_refine_ls_wR_factor_ref 0.1508
_reflns_Friedel_coverage 0.000
_reflns_number_gt 2494
_reflns_number_total 2891
_reflns_threshold_expression 'I > 2\s(I)'
_cod_data_source_file c9ta03337h2.cif
_cod_data_source_block shelx
_cod_original_sg_symbol_H-M 'C 2/c'
_cod_database_code 7237666
_shelx_shelxl_version_number 2016/4
_shelx_space_group_comment
;
The symmetry employed for this shelxl refinement is uniquely defined
by the following loop, which should always be used as a source of
symmetry information in preference to the above space-group names.
They are only intended as comments.
;
_oxdiff_exptl_absorpt_empirical_full_min 0.436
_oxdiff_exptl_absorpt_empirical_full_max 2.406
_oxdiff_exptl_absorpt_empirical_details
;
Empirical correction (ABSPACK) includes:
- Absorption correction using spherical harmonics
- Frame scaling
;

loop_
_space_group_symop_operation_xyz
'x, y, z'
'-x, y, -z+1/2'
'x+1/2, y+1/2, z'
'-x+1/2, y+1/2, -z+1/2'
'-x, -y, -z'
'x, -y, z-1/2'
'-x+1/2, -y+1/2, -z'
'x+1/2, -y+1/2, z-1/2'

loop_
_atom_site_label
_atom_site_type_symbol
_atom_site_fract_x
_atom_site_fract_y
_atom_site_fract_z
_atom_site_U_iso_or_equiv
_atom_site_adp_type
_atom_site_occupancy
_atom_site_site_symmetry_order
_atom_site_calc_flag
_atom_site_refinement_flags_posn
_atom_site_refinement_flags_adp
_atom_site_refinement_flags_occupancy
NI1 Ni 0.500000 0.000000 1.000000 0.0160(2) Uani 1 2 d S . P
N1 N 0.46258(9) 0.40638(19) 0.89518(14) 0.0180(4) Uani 1 1 d . . .
N2 N 0.28219(11) 0.9961(2) 0.3432(2) 0.0314(6) Uani 1 1 d . . .
O1 O 0.42065(8) 0.04001(16) 0.76779(12) 0.0218(4) Uani 1 1 d . . .
O2 O 0.46831(8) 0.15295(15) 0.90199(12) 0.0184(4) Uani 1 1 d . . .
O3 O 0.47771(9) 0.62627(16) 0.91347(13) 0.0243(4) Uani 1 1 d . . .
O4 O 0.32761(9) 0.58393(18) 0.48120(13) 0.0266(4) Uani 1 1 d . . .
O5 O 0.36980(9) 0.71596(17) 0.60768(14) 0.0277(4) Uani 1 1 d . . .
O6 O 0.43580(8) -0.12548(16) 0.92279(12) 0.0218(4) Uani 1 1 d . . .
O7 O 0.43345(9) 0.05687(17) 1.08516(13) 0.0249(4) Uani 1 1 d . . .
O8 O 0.29724(9) 0.78117(19) 0.36868(14) 0.0310(4) Uani 1 1 d . . .
C1 C 0.43770(11) 0.1452(2) 0.81104(17) 0.0170(5) Uani 1 1 d . . .
C2 C 0.42036(10) 0.2691(2) 0.75171(16) 0.0168(5) Uani 1 1 d . . .
C3 C 0.43090(11) 0.3947(2) 0.79330(16) 0.0164(5) Uani 1 1 d . . .
C4 C 0.41051(11) 0.5027(2) 0.73438(18) 0.0176(5) Uani 1 1 d . . .
H4 H 0.417021 0.585098 0.762637 0.021 Uiso 1 1 calc R U .
C5 C 0.38037(11) 0.4885(2) 0.63329(18) 0.0181(5) Uani 1 1 d . . .
C6 C 0.37184(11) 0.3649(2) 0.58977(17) 0.0202(5) Uani 1 1 d . . .
H6 H 0.353229 0.354799 0.521526 0.024 Uiso 1 1 calc R U .
C7 C 0.39136(11) 0.2580(2) 0.64934(17) 0.0193(5) Uani 1 1 d . . .
H7 H 0.385017 0.175919 0.620417 0.023 Uiso 1 1 calc R U .
C8 C 0.35912(11) 0.6079(2) 0.57327(18) 0.0202(5) Uani 1 1 d . . .
C9 C 0.48285(11) 0.5144(2) 0.94504(17) 0.0186(5) Uani 1 1 d . . .
C10 C 0.29797(12) 0.8936(3) 0.4012(2) 0.0288(6) Uani 1 1 d . . .
H10 H 0.310501 0.906691 0.471396 0.035 Uiso 1 1 calc R U .
C11 C 0.28617(16) 1.1262(3) 0.3862(4) 0.0544(10) Uani 1 1 d . . .
H11A H 0.272823 1.187775 0.332539 0.082 Uiso 1 1 calc R U .
H11B H 0.259837 1.132475 0.438272 0.082 Uiso 1 1 calc R U .
H11C H 0.328471 1.144208 0.416209 0.082 Uiso 1 1 calc R U .
C12 C 0.26358(18) 0.9846(3) 0.2329(3) 0.0443(8) Uani 1 1 d . . .
H12A H 0.253870 1.068835 0.203855 0.066 Uiso 1 1 calc R U .
H12B H 0.297032 0.947313 0.202875 0.066 Uiso 1 1 calc R U .
H12C H 0.227496 0.929980 0.218831 0.066 Uiso 1 1 calc R U .

loop_
_atom_site_aniso_label
_atom_site_aniso_U_11
_atom_site_aniso_U_22
_atom_site_aniso_U_33
_atom_site_aniso_U_23
_atom_site_aniso_U_13
_atom_site_aniso_U_12
NI1 0.0210(3) 0.0132(3) 0.0131(3) 0.00097(18) 0.0005(2) 0.0010(2)
N1 0.0233(10) 0.0141(9) 0.0154(9) -0.0008(7) -0.0010(7) -0.0001(7)
N2 0.0259(12) 0.0242(12) 0.0423(14) 0.0030(9) -0.0007(10) 0.0038(9)
O1 0.0336(10) 0.0149(8) 0.0154(8) -0.0014(6) -0.0007(6) -0.0005(7)
O2 0.0252(9) 0.0136(8) 0.0145(7) 0.0017(6) -0.0027(6) 0.0017(6)
O3 0.0385(10) 0.0142(8) 0.0178(8) 0.0005(6) -0.0025(7) 0.0015(7)
O4 0.0342(10) 0.0235(9) 0.0191(8) 0.0033(7) -0.0052(7) 0.0021(8)
O5 0.0354(10) 0.0173(9) 0.0272(9) 0.0039(7) -0.0048(7) -0.0026(7)
O6 0.0274(9) 0.0164(8) 0.0197(8) 0.0006(6) -0.0024(6) -0.0015(7)
O7 0.0329(10) 0.0215(9) 0.0218(8) 0.0043(7) 0.0088(7) 0.0069(7)
O8 0.0384(11) 0.0275(10) 0.0253(9) 0.0069(7) -0.0010(8) 0.0044(8)
C1 0.0213(11) 0.0158(11) 0.0141(10) -0.0006(8) 0.0030(8) 0.0011(9)
C2 0.0184(11) 0.0161(11) 0.0158(10) 0.0012(8) 0.0021(8) 0.0002(8)
C3 0.0185(11) 0.0166(11) 0.0137(10) -0.0002(8) 0.0012(8) -0.0009(8)
C4 0.0192(12) 0.0147(11) 0.0180(11) -0.0002(8) 0.0002(9) -0.0005(8)
C5 0.0180(11) 0.0189(12) 0.0169(11) 0.0030(8) 0.0007(8) 0.0006(8)
C6 0.0237(12) 0.0209(12) 0.0145(10) 0.0007(8) -0.0012(8) -0.0018(9)
C7 0.0234(12) 0.0165(11) 0.0174(10) -0.0009(8) 0.0009(8) -0.0004(9)
C8 0.0200(11) 0.0219(12) 0.0181(10) 0.0036(9) 0.0010(8) -0.0011(9)
C9 0.0220(12) 0.0189(11) 0.0142(11) -0.0010(8) 0.0010(9) 0.0007(9)
C10 0.0242(13) 0.0346(15) 0.0258(12) 0.0005(11) -0.0015(10) 0.0032(11)
C11 0.0322(17) 0.0292(17) 0.099(3) -0.0126(17) 0.0005(18) 0.0024(13)
C12 0.048(2) 0.0446(19) 0.0382(17) 0.0177(13) 0.0017(14) 0.0099(15)

loop_
_atom_type_symbol
_atom_type_description
_atom_type_scat_dispersion_real
_atom_type_scat_dispersion_imag
_atom_type_scat_source
C C 0.0181 0.0091 'International Tables Vol C Tables 4.2.6.8 and 6.1.1.4'
H H 0.0000 0.0000 'International Tables Vol C Tables 4.2.6.8 and 6.1.1.4'
N N 0.0311 0.0180 'International Tables Vol C Tables 4.2.6.8 and 6.1.1.4'
O O 0.0492 0.0322 'International Tables Vol C Tables 4.2.6.8 and 6.1.1.4'
S S 0.3331 0.5567 'International Tables Vol C Tables 4.2.6.8 and 6.1.1.4'
Ni Ni -3.0029 0.5091 'International Tables Vol C Tables 4.2.6.8 and 6.1.1.4'

loop_
_geom_angle_atom_site_label_1
_geom_angle_atom_site_label_2
_geom_angle_atom_site_label_3
_geom_angle
_geom_angle_site_symmetry_1
_geom_angle_site_symmetry_3
O7 NI1 O7 180.00(6) 5_657 .
O7 NI1 O6 88.14(7) 5_657 5_657
O7 NI1 O6 91.86(7) . 5_657
O7 NI1 O6 91.86(7) 5_657 .
O7 NI1 O6 88.14(7) . .
O6 NI1 O6 180.0 5_657 .
O7 NI1 O2 94.19(7) 5_657 .
O7 NI1 O2 85.81(7) . .
O6 NI1 O2 87.74(6) 5_657 .
O6 NI1 O2 92.26(6) . .
O7 NI1 O2 85.81(7) 5_657 5_657
O7 NI1 O2 94.19(7) . 5_657
O6 NI1 O2 92.26(6) 5_657 5_657
O6 NI1 O2 87.74(6) . 5_657
O2 NI1 O2 180.0 . 5_657
C9 N1 C3 127.8(2) . .
C10 N2 C12 121.3(3) . .
C10 N2 C11 121.5(3) . .
C12 N2 C11 117.1(3) . .
C1 O2 NI1 127.18(14) . .
O1 C1 O2 123.5(2) . .
O1 C1 C2 117.8(2) . .
O2 C1 C2 118.71(19) . .
C7 C2 C3 118.0(2) . .
C7 C2 C1 117.7(2) . .
C3 C2 C1 124.3(2) . .
C4 C3 N1 121.7(2) . .
C4 C3 C2 120.2(2) . .
N1 C3 C2 118.1(2) . .
C3 C4 C5 120.5(2) . .
C3 C4 H4 119.7 . .
C5 C4 H4 119.7 . .
C4 C5 C6 119.9(2) . .
C4 C5 C8 118.4(2) . .
C6 C5 C8 121.7(2) . .
C7 C6 C5 119.2(2) . .
C7 C6 H6 120.4 . .
C5 C6 H6 120.4 . .
C6 C7 C2 122.1(2) . .
C6 C7 H7 118.9 . .
C2 C7 H7 118.9 . .
O5 C8 O4 123.9(2) . .
O5 C8 C5 122.4(2) . .
O4 C8 C5 113.7(2) . .
O3 C9 N1 128.0(2) . .
O3 C9 C9 120.1(3) . 5_667
N1 C9 C9 111.9(2) . 5_667
O8 C10 N2 124.5(3) . .
O8 C10 H10 117.8 . .
N2 C10 H10 117.8 . .
N2 C11 H11A 109.5 . .
N2 C11 H11B 109.5 . .
H11A C11 H11B 109.5 . .
N2 C11 H11C 109.5 . .
H11A C11 H11C 109.5 . .
H11B C11 H11C 109.5 . .
N2 C12 H12A 109.5 . .
N2 C12 H12B 109.5 . .
H12A C12 H12B 109.5 . .
N2 C12 H12C 109.5 . .
H12A C12 H12C 109.5 . .
H12B C12 H12C 109.5 . .

loop_
_geom_bond_atom_site_label_1
_geom_bond_atom_site_label_2
_geom_bond_distance
_geom_bond_site_symmetry_2
NI1 O7 2.0476(17) 5_657
NI1 O7 2.0476(17) .
NI1 O6 2.0520(17) 5_657
NI1 O6 2.0521(17) .
NI1 O2 2.0854(15) .
NI1 O2 2.0854(15) 5_657
N1 C9 1.333(3) .
N1 C3 1.411(3) .
N2 C10 1.318(4) .
N2 C12 1.447(4) .
N2 C11 1.454(4) .
O1 C1 1.255(3) .
O2 C1 1.276(3) .
O3 C9 1.227(3) .
O4 C8 1.317(3) .
O5 C8 1.212(3) .
O8 C10 1.236(4) .
C1 C2 1.515(3) .
C2 C7 1.398(3) .
C2 C3 1.412(3) .
C3 C4 1.390(3) .
C4 C5 1.394(3) .
C4 H4 0.9300 .
C5 C6 1.399(3) .
C5 C8 1.497(3) .
C6 C7 1.381(3) .
C6 H6 0.9300 .
C7 H7 0.9300 .
C9 C9 1.547(4) 5_667
C10 H10 0.9300 .
C11 H11A 0.9600 .
C11 H11B 0.9600 .
C11 H11C 0.9600 .
C12 H12A 0.9600 .
C12 H12B 0.9600 .
C12 H12C 0.9600 .
